data_7244057
loop_
_publ_author_name
'Hughes, David S.'
'Bingham, Ann L.'
'Hursthouse, Michael B.'
'Threlfall, Terry L.'
'Bond, Andrew D.'

_publ_section_title
;
 The extensive solid-form landscape of sulfathiazole: geometrical
 similarity and interaction energies
;
_journal_issue 3
_journal_name_full CrystEngComm
_journal_page_first 609
_journal_page_last 619
_journal_paper_doi 10.1039/D1CE01516H
_journal_volume 24
_journal_year 2022
_chemical_formula_moiety '2(C9 H9 N3 O2 S2), C10 H16 N2'
_chemical_formula_sum 'C28 H34 N8 O4 S4'
_chemical_formula_weight 674.87
_chemical_name_common 'Sulfathiazole, sebaconitrile solvate'
_chemical_name_systematic 'Sulfathiazole, 1,10-decanedinitrile (2:1) solvate'
_space_group_crystal_system monoclinic
_space_group_IT_number 14
_space_group_name_Hall '-P 2yn'
_space_group_name_H-M_alt 'P 1 21/n 1'
_atom_sites_solution_hydrogens mixed
_atom_sites_solution_primary dual
_atom_sites_solution_secondary difmap
_audit_creation_method SHELXL-2018/1
_audit_update_record
;
2021-11-08 deposited with the CCDC.	2021-12-10 downloaded from the CCDC.
;
_cell_angle_alpha 90
_cell_angle_beta 96.54(3)
_cell_angle_gamma 90
_cell_formula_units_Z 2
_cell_length_a 8.523(2)
_cell_length_b 21.073(4)
_cell_length_c 9.087(2)
_cell_measurement_reflns_used 13649
_cell_measurement_temperature 150(2)
_cell_measurement_theta_max 30.56
_cell_measurement_theta_min 3.61
_cell_volume 1621.5(6)
_computing_cell_refinement 'HKL Scalepack (Otwinowski & Minor, 1997)'
_computing_data_collection 'COLLECT (Nonius, 1999)'
_computing_data_reduction 'HKL Denzo and Scalepack (Otwinowski & Minor, 1997)'
_computing_molecular_graphics 'Mercury (Macrae et al., 2008)'
_computing_publication_material SHELXL
_computing_structure_refinement 'SHELXL (Sheldrick, 2015)'
_computing_structure_solution 'SHELXT (Sheldrick, 2015)'
_diffrn_ambient_temperature 150(2)
_diffrn_measured_fraction_theta_full 0.997
_diffrn_measured_fraction_theta_max 0.858
_diffrn_measurement_device_type 'Nonius KappaCCD'
_diffrn_measurement_method '\w and \f-scans'
_diffrn_radiation_type MoK\a
_diffrn_radiation_wavelength 0.71073
_diffrn_reflns_av_R_equivalents 0.0596
_diffrn_reflns_av_unetI/netI 0.0838
_diffrn_reflns_Laue_measured_fraction_full 0.997
_diffrn_reflns_Laue_measured_fraction_max 0.858
_diffrn_reflns_limit_h_max 12
_diffrn_reflns_limit_h_min -11
_diffrn_reflns_limit_k_max 30
_diffrn_reflns_limit_k_min -29
_diffrn_reflns_limit_l_max 12
_diffrn_reflns_limit_l_min -12
_diffrn_reflns_number 13649
_diffrn_reflns_point_group_measured_fraction_full 0.997
_diffrn_reflns_point_group_measured_fraction_max 0.858
_diffrn_reflns_theta_full 25.242
_diffrn_reflns_theta_max 30.565
_diffrn_reflns_theta_min 3.613
_diffrn_source 'Enraf Nonius FR591 rotating anode'
_exptl_absorpt_coefficient_mu 0.340
_exptl_absorpt_correction_T_max 0.986
_exptl_absorpt_correction_T_min 0.856
_exptl_absorpt_correction_type multi-scan
_exptl_absorpt_process_details 'SORTAV (Blessing, 1995)'
_exptl_crystal_colour colourless
_exptl_crystal_density_diffrn 1.382
_exptl_crystal_description plate
_exptl_crystal_F_000 708
_exptl_crystal_size_max 0.150
_exptl_crystal_size_mid 0.100
_exptl_crystal_size_min 0.020
_refine_diff_density_max 0.251
_refine_diff_density_min -0.424
_refine_diff_density_rms 0.065
_refine_ls_extinction_method none
_refine_ls_goodness_of_fit_ref 0.988
_refine_ls_hydrogen_treatment mixed
_refine_ls_matrix_type full
_refine_ls_number_parameters 212
_refine_ls_number_reflns 4261
_refine_ls_number_restraints 3
_refine_ls_restrained_S_all 0.988
_refine_ls_R_factor_all 0.1026
_refine_ls_R_factor_gt 0.0495
_refine_ls_shift/su_max 0.000
_refine_ls_shift/su_mean 0.000
_refine_ls_structure_factor_coef Fsqd
_refine_ls_weighting_details 'w=1/[\s^2^(Fo^2^)+(0.0566P)^2^] where P=(Fo^2^+2Fc^2^)/3'
_refine_ls_weighting_scheme calc
_refine_ls_wR_factor_gt 0.1015
_refine_ls_wR_factor_ref 0.1188
_reflns_Friedel_coverage 0.000
_reflns_number_gt 2635
_reflns_number_total 4261
_reflns_threshold_expression 'I > 2\s(I)'
_cod_data_source_file d1ce01516h2.cif
_cod_data_source_block 29
_cod_depositor_comments 'Adding full bibliography for 7244056--7244077.cif.'
_cod_original_sg_symbol_H-M 'P 21/n'
_cod_database_code 7244057
_shelx_space_group_comment
;
The symmetry employed for this shelxl refinement is uniquely defined
by the following loop, which should always be used as a source of
symmetry information in preference to the above space-group names.
They are only intended as comments.
;
_shelx_estimated_absorpt_t_min 0.951
_shelx_estimated_absorpt_t_max 0.993

loop_
_space_group_symop_operation_xyz
'x, y, z'
'-x+1/2, y+1/2, -z+1/2'
'-x, -y, -z'
'x-1/2, -y-1/2, z-1/2'

loop_
_atom_site_label
_atom_site_type_symbol
_atom_site_fract_x
_atom_site_fract_y
_atom_site_fract_z
_atom_site_U_iso_or_equiv
_atom_site_adp_type
_atom_site_occupancy
_atom_site_site_symmetry_order
_atom_site_calc_flag
_atom_site_refinement_flags_posn
_atom_site_refinement_flags_adp
_atom_site_refinement_flags_occupancy
_atom_site_disorder_assembly
_atom_site_disorder_group
S11 S 0.55324(6) 0.14525(2) 0.40400(6) 0.02820(16) Uani 1 1 d . . . . .
S12 S 0.64619(6) 0.13330(2) 0.76550(6) 0.03551(17) Uani 1 1 d . . . . .
O11 O 0.53861(17) 0.12735(6) 0.24957(16) 0.0349(4) Uani 1 1 d . . . . .
O12 O 0.68538(15) 0.18449(6) 0.45917(17) 0.0380(4) Uani 1 1 d . . . . .
N11 N -0.0373(2) 0.26548(9) 0.5394(2) 0.0403(5) Uani 1 1 d D . . . .
H10 H -0.040(2) 0.2945(10) 0.607(2) 0.053(7) Uiso 1 1 d D . . . .
H11 H -0.123(2) 0.2438(9) 0.525(2) 0.044(7) Uiso 1 1 d D . . . .
N12 N 0.55318(18) 0.07895(7) 0.48976(18) 0.0266(4) Uani 1 1 d . . . . .
N13 N 0.5747(2) 0.01936(8) 0.70413(19) 0.0292(4) Uani 1 1 d . . . . .
H17 H 0.541(2) -0.0119(10) 0.651(3) 0.033(6) Uiso 1 1 d . . . . .
C11 C 0.1002(2) 0.23913(9) 0.5059(2) 0.0281(4) Uani 1 1 d . . . . .
C12 C 0.0980(2) 0.18905(9) 0.4037(2) 0.0294(4) Uani 1 1 d . . . . .
H12 H -0.000060 0.173611 0.357205 0.035 Uiso 1 1 calc R U . . .
C13 C 0.2358(2) 0.16236(9) 0.3707(2) 0.0294(5) Uani 1 1 d . . . . .
H13 H 0.232666 0.128219 0.302131 0.035 Uiso 1 1 calc R U . . .
C14 C 0.3814(2) 0.18476(9) 0.4367(2) 0.0254(4) Uani 1 1 d . . . . .
C15 C 0.3849(2) 0.23517(8) 0.5366(2) 0.0277(4) Uani 1 1 d . . . . .
H15 H 0.483367 0.250914 0.581319 0.033 Uiso 1 1 calc R U . . .
C16 C 0.2468(2) 0.26220(9) 0.5707(2) 0.0291(5) Uani 1 1 d . . . . .
H16 H 0.250416 0.296643 0.638479 0.035 Uiso 1 1 calc R U . . .
C17 C 0.5866(2) 0.07514(9) 0.6357(2) 0.0263(4) Uani 1 1 d . . . . .
C18 C 0.6104(2) 0.02035(10) 0.8549(2) 0.0368(5) Uani 1 1 d . . . . .
H18 H 0.607722 -0.016203 0.915777 0.044 Uiso 1 1 calc R U . . .
C19 C 0.6496(3) 0.07833(10) 0.9075(3) 0.0401(5) Uani 1 1 d . . . . .
H19 H 0.675755 0.088016 1.009488 0.048 Uiso 1 1 calc R U . . .
N31 N 0.0156(3) 0.09100(12) 1.0846(3) 0.0656(7) Uani 1 1 d . . . . .
C31 C 0.0710(3) 0.11181(13) 0.9865(3) 0.0508(7) Uani 1 1 d . . . . .
C32 C 0.1444(3) 0.13799(12) 0.8636(3) 0.0578(7) Uani 1 1 d . . . . .
H32A H 0.243917 0.159405 0.902631 0.069 Uiso 1 1 calc R U . . .
H32B H 0.073406 0.170410 0.813134 0.069 Uiso 1 1 calc R U . . .
C33 C 0.1808(3) 0.08794(12) 0.7505(3) 0.0496(6) Uani 1 1 d . . . . .
H33A H 0.246456 0.107481 0.679588 0.059 Uiso 1 1 calc R U . . .
H33B H 0.243243 0.053435 0.802704 0.059 Uiso 1 1 calc R U . . .
C34 C 0.0342(2) 0.05956(10) 0.6647(2) 0.0380(5) Uani 1 1 d . . . . .
H34A H -0.030690 0.094182 0.615720 0.046 Uiso 1 1 calc R U . . .
H34B H -0.029262 0.038278 0.734952 0.046 Uiso 1 1 calc R U . . .
C35 C 0.0721(2) 0.01198(11) 0.5482(3) 0.0390(5) Uani 1 1 d . . . . .
H35A H 0.144571 0.032075 0.484285 0.047 Uiso 1 1 calc R U . . .
H35B H 0.127949 -0.024630 0.598364 0.047 Uiso 1 1 calc R U . . .

loop_
_atom_site_aniso_label
_atom_site_aniso_U_11
_atom_site_aniso_U_22
_atom_site_aniso_U_33
_atom_site_aniso_U_23
_atom_site_aniso_U_13
_atom_site_aniso_U_12
S11 0.0306(3) 0.0253(3) 0.0301(3) 0.0005(2) 0.0093(2) -0.0017(2)
S12 0.0413(3) 0.0335(3) 0.0312(3) -0.0071(2) 0.0022(2) -0.0042(2)
O11 0.0478(9) 0.0339(8) 0.0251(8) -0.0005(6) 0.0131(7) 0.0020(6)
O12 0.0296(7) 0.0338(8) 0.0519(10) -0.0023(7) 0.0099(7) -0.0070(6)
N11 0.0283(10) 0.0384(11) 0.0535(14) -0.0147(10) 0.0011(9) 0.0005(9)
N12 0.0338(9) 0.0221(8) 0.0242(10) -0.0006(7) 0.0044(7) 0.0016(7)
N13 0.0380(10) 0.0260(9) 0.0235(11) -0.0020(8) 0.0033(8) 0.0006(8)
C11 0.0287(10) 0.0261(10) 0.0288(12) 0.0003(9) -0.0002(8) 0.0021(8)
C12 0.0267(10) 0.0284(10) 0.0318(12) -0.0011(9) -0.0031(8) -0.0036(8)
C13 0.0360(11) 0.0227(9) 0.0286(12) -0.0046(9) -0.0004(9) -0.0031(9)
C14 0.0301(10) 0.0217(9) 0.0247(11) 0.0021(8) 0.0044(8) 0.0003(8)
C15 0.0274(10) 0.0233(10) 0.0319(12) -0.0005(8) 0.0011(8) -0.0018(8)
C16 0.0330(10) 0.0232(10) 0.0307(12) -0.0051(8) 0.0009(9) -0.0015(8)
C17 0.0257(9) 0.0250(10) 0.0288(12) -0.0032(8) 0.0053(8) 0.0018(8)
C18 0.0456(12) 0.0380(12) 0.0268(13) 0.0036(10) 0.0042(10) 0.0043(10)
C19 0.0490(13) 0.0480(14) 0.0228(12) -0.0027(10) 0.0016(10) 0.0026(11)
N31 0.0739(16) 0.0784(17) 0.0407(15) -0.0177(13) -0.0095(12) 0.0051(14)
C31 0.0527(15) 0.0542(16) 0.0422(17) -0.0182(13) -0.0094(13) 0.0021(13)
C32 0.0569(16) 0.0554(16) 0.0599(19) -0.0187(14) 0.0013(14) -0.0144(12)
C33 0.0421(13) 0.0598(16) 0.0471(16) -0.0099(13) 0.0062(11) -0.0042(12)
C34 0.0347(11) 0.0387(12) 0.0414(14) -0.0042(10) 0.0078(10) -0.0016(10)
C35 0.0361(11) 0.0398(12) 0.0419(15) -0.0059(10) 0.0083(10) 0.0015(10)

loop_
_atom_type_symbol
_atom_type_description
_atom_type_scat_dispersion_real
_atom_type_scat_dispersion_imag
_atom_type_scat_source
C C 0.0033 0.0016 'International Tables Vol C Tables 4.2.6.8 and 6.1.1.4'
H H 0.0000 0.0000 'International Tables Vol C Tables 4.2.6.8 and 6.1.1.4'
N N 0.0061 0.0033 'International Tables Vol C Tables 4.2.6.8 and 6.1.1.4'
O O 0.0106 0.0060 'International Tables Vol C Tables 4.2.6.8 and 6.1.1.4'
S S 0.1246 0.1234 'International Tables Vol C Tables 4.2.6.8 and 6.1.1.4'

loop_
_geom_angle_atom_site_label_1
_geom_angle_atom_site_label_2
_geom_angle_atom_site_label_3
_geom_angle
_geom_angle_site_symmetry_1
_geom_angle_site_symmetry_3
_geom_angle_publ_flag
O12 S11 O11 117.74(9) . . ?
O12 S11 N12 112.05(9) . . ?
O11 S11 N12 103.91(8) . . ?
O12 S11 C14 107.82(9) . . ?
O11 S11 C14 108.03(9) . . ?
N12 S11 C14 106.73(8) . . ?
C19 S12 C17 90.73(11) . . ?
C11 N11 H10 122.7(14) . . ?
C11 N11 H11 119.3(13) . . ?
H10 N11 H11 112.7(14) . . ?
C17 N12 S11 121.85(13) . . ?
C17 N13 C18 115.54(18) . . ?
C17 N13 H17 117.0(15) . . ?
C18 N13 H17 127.4(15) . . ?
N11 C11 C12 120.46(18) . . ?
N11 C11 C16 120.79(18) . . ?
C12 C11 C16 118.74(17) . . ?
C13 C12 C11 120.51(17) . . ?
C13 C12 H12 119.7 . . ?
C11 C12 H12 119.7 . . ?
C12 C13 C14 120.67(18) . . ?
C12 C13 H13 119.7 . . ?
C14 C13 H13 119.7 . . ?
C15 C14 C13 119.25(17) . . ?
C15 C14 S11 121.29(14) . . ?
C13 C14 S11 119.26(15) . . ?
C16 C15 C14 120.46(18) . . ?
C16 C15 H15 119.8 . . ?
C14 C15 H15 119.8 . . ?
C15 C16 C11 120.35(18) . . ?
C15 C16 H16 119.8 . . ?
C11 C16 H16 119.8 . . ?
N12 C17 N13 119.87(17) . . ?
N12 C17 S12 130.48(14) . . ?
N13 C17 S12 109.64(15) . . ?
C19 C18 N13 112.9(2) . . ?
C19 C18 H18 123.6 . . ?
N13 C18 H18 123.6 . . ?
C18 C19 S12 111.19(17) . . ?
C18 C19 H19 124.4 . . ?
S12 C19 H19 124.4 . . ?
N31 C31 C32 178.8(3) . . ?
C31 C32 C33 113.2(2) . . ?
C31 C32 H32A 108.9 . . ?
C33 C32 H32A 108.9 . . ?
C31 C32 H32B 108.9 . . ?
C33 C32 H32B 108.9 . . ?
H32A C32 H32B 107.8 . . ?
C34 C33 C32 113.53(19) . . ?
C34 C33 H33A 108.9 . . ?
C32 C33 H33A 108.9 . . ?
C34 C33 H33B 108.9 . . ?
C32 C33 H33B 108.9 . . ?
H33A C33 H33B 107.7 . . ?
C33 C34 C35 112.96(17) . . ?
C33 C34 H34A 109.0 . . ?
C35 C34 H34A 109.0 . . ?
C33 C34 H34B 109.0 . . ?
C35 C34 H34B 109.0 . . ?
H34A C34 H34B 107.8 . . ?
C35 C35 C34 113.6(2) 3_556 . ?
C35 C35 H35A 108.8 3_556 . ?
C34 C35 H35A 108.8 . . ?
C35 C35 H35B 108.8 3_556 . ?
C34 C35 H35B 108.8 . . ?
H35A C35 H35B 107.7 . . ?

loop_
_geom_bond_atom_site_label_1
_geom_bond_atom_site_label_2
_geom_bond_distance
_geom_bond_site_symmetry_2
_geom_bond_publ_flag
S11 O12 1.4404(14) . ?
S11 O11 1.4447(15) . ?
S11 N12 1.5998(16) . ?
S11 C14 1.7397(18) . ?
S12 C19 1.732(2) . ?
S12 C17 1.736(2) . ?
N11 C11 1.362(2) . ?
N11 H10 0.870(17) . ?
N11 H11 0.861(16) . ?
N12 C17 1.327(3) . ?
N13 C17 1.339(2) . ?
N13 C18 1.369(3) . ?
N13 H17 0.85(2) . ?
C11 C12 1.405(3) . ?
C11 C16 1.406(3) . ?
C12 C13 1.366(3) . ?
C12 H12 0.9500 . ?
C13 C14 1.397(3) . ?
C13 H13 0.9500 . ?
C14 C15 1.396(3) . ?
C15 C16 1.374(3) . ?
C15 H15 0.9500 . ?
C16 H16 0.9500 . ?
C18 C19 1.340(3) . ?
C18 H18 0.9500 . ?
C19 H19 0.9500 . ?
N31 C31 1.143(3) . ?
C31 C32 1.450(4) . ?
C32 C33 1.529(3) . ?
C32 H32A 0.9900 . ?
C32 H32B 0.9900 . ?
C33 C34 1.518(3) . ?
C33 H33A 0.9900 . ?
C33 H33B 0.9900 . ?
C34 C35 1.519(3) . ?
C34 H34A 0.9900 . ?
C34 H34B 0.9900 . ?
C35 C35 1.513(4) 3_556 ?
C35 H35A 0.9900 . ?
C35 H35B 0.9900 . ?

loop_
_geom_hbond_atom_site_label_D
_geom_hbond_atom_site_label_H
_geom_hbond_atom_site_label_A
_geom_hbond_distance_DH
_geom_hbond_distance_HA
_geom_hbond_distance_DA
_geom_hbond_angle_DHA
_geom_hbond_site_symmetry_A
_geom_hbond_publ_flag
N11 H10 O11 0.870(17) 2.155(17) 2.981(2) 158.3(18) 4_566 yes
N11 H11 O12 0.861(16) 2.087(17) 2.939(2) 170.1(18) 1_455 yes
N13 H17 O11 0.85(2) 2.71(2) 3.280(2) 125.9(18) 3_656 yes
N13 H17 N12 0.85(2) 2.01(2) 2.854(2) 174(2) 3_656 yes

loop_
_geom_torsion_atom_site_label_1
_geom_torsion_atom_site_label_2
_geom_torsion_atom_site_label_3
_geom_torsion_atom_site_label_4
_geom_torsion
_geom_torsion_site_symmetry_1
_geom_torsion_site_symmetry_2
_geom_torsion_site_symmetry_3
_geom_torsion_site_symmetry_4
_geom_torsion_publ_flag
O12 S11 N12 C17 42.37(16) . . . . ?
O11 S11 N12 C17 170.51(14) . . . . ?
C14 S11 N12 C17 -75.44(16) . . . . ?
N11 C11 C12 C13 -179.7(2) . . . . ?
C16 C11 C12 C13 1.5(3) . . . . ?
C11 C12 C13 C14 -0.7(3) . . . . ?
C12 C13 C14 C15 -0.4(3) . . . . ?
C12 C13 C14 S11 174.54(15) . . . . ?
O12 S11 C14 C15 -16.45(19) . . . . ?
O11 S11 C14 C15 -144.68(16) . . . . ?
N12 S11 C14 C15 104.11(16) . . . . ?
O12 S11 C14 C13 168.75(15) . . . . ?
O11 S11 C14 C13 40.52(18) . . . . ?
N12 S11 C14 C13 -70.69(17) . . . . ?
C13 C14 C15 C16 0.5(3) . . . . ?
S11 C14 C15 C16 -174.28(15) . . . . ?
C14 C15 C16 C11 0.3(3) . . . . ?
N11 C11 C16 C15 179.82(19) . . . . ?
C12 C11 C16 C15 -1.3(3) . . . . ?
S11 N12 C17 N13 175.42(13) . . . . ?
S11 N12 C17 S12 -4.0(2) . . . . ?
C18 N13 C17 N12 -179.50(16) . . . . ?
C18 N13 C17 S12 0.0(2) . . . . ?
C19 S12 C17 N12 178.82(18) . . . . ?
C19 S12 C17 N13 -0.64(14) . . . . ?
C17 N13 C18 C19 0.8(3) . . . . ?
N13 C18 C19 S12 -1.3(2) . . . . ?
C17 S12 C19 C18 1.11(17) . . . . ?
C31 C32 C33 C34 68.2(3) . . . . ?
C32 C33 C34 C35 177.6(2) . . . . ?
C33 C34 C35 C35 -174.4(2) . . . 3_556 ?
